data_1526463
loop_
_publ_author_name
'Sato, M.'
'Ohkawa, H.'
'Yoshida, K.'
'Saito, M.'
'Uematsu, K.'
'Toda, K.'

_publ_section_title
;
 Enhancement of discharge capacity of Li3 V2 (P O4)3 by stabilizing the
 orthorhombic phase at room temperature
;
_journal_name_full 'Solid State Ionics'
_journal_page_first 137
_journal_page_last 142
_journal_volume 135
_journal_year 2000
_chemical_formula_sum 'Li2.78 O12 P3 V1.8 Zr0.2'
_chemical_name_systematic 'Li2.78 (V0.9 Zr0.1)2 (P O4)3'
_space_group_IT_number 60
_symmetry_space_group_name_Hall '-P 2n 2ab'
_symmetry_space_group_name_H-M 'P b c n'
_cell_angle_alpha 90
_cell_angle_beta 90
_cell_angle_gamma 90
_cell_formula_units_Z 4
_cell_length_a 12.1005
_cell_length_b 8.6539
_cell_length_c 8.6546
_cell_volume 906.280
_citation_journal_id_ASTM SSIOD3
_cod_data_source_file Sato_SSIOD3_2000_600.cif
_cod_data_source_block Li2.78O12P3V1.8Zr0.2
_cod_original_cell_volume 906.2796
_cod_database_code 1526463

loop_
_symmetry_equiv_pos_as_xyz
x,y,z
-x+1/2,-y+1/2,z+1/2
x+1/2,-y+1/2,-z
-x,y,-z+1/2
-x,-y,-z
x-1/2,y-1/2,-z-1/2
-x-1/2,y-1/2,z
x,-y,z-1/2

loop_
_atom_site_label
_atom_site_type_symbol
_atom_site_fract_x
_atom_site_fract_y
_atom_site_fract_z
_atom_site_occupancy
_atom_site_U_iso_or_equiv
P1 P+5 0.1476 0.1067 0.1054 1 0.0
O4 O-2 0.0741 0.4436 0.3538 1 0.0
O6 O-2 0.1829 0.1583 0.2694 1 0.0
O2 O-2 0.2732 0.3245 0.4835 1 0.0
Li2 Li+1 0.3 0.12 0.357 0.33 0.0
P2 P+5 0.5 0.0419 0.25 1 0.0
Li1 Li+1 0.324 0.286 0.285 0.72 0.0
O5 O-2 0.4221 0.1446 0.1582 1 0.0
O3 O-2 0.0312 0.1545 0.0661 1 0.0
Zr1 Zr+4 0.1134 0.247 0.4641 0.1 0.0
O1 O-2 0.3404 0.431 0.1011 1 0.0
Li3 Li+1 0.231 0.424 0.27 0.34 0.0
V1 V+3 0.1134 0.247 0.4641 0.9 0.0
